data_7156396
loop_
_publ_author_name
'Han, Teng'
'Luo, Xiaoyan'

_publ_section_title
;
 Thio-Michael addition of thioamides and allenes for the selective
 construction of polysubstituted 2-arylthiophenes via
 TBAI/H<sub>2</sub>O<sub>2</sub> promoted tandem oxidative annulation and
 1,2-sulfur migration.
;
_journal_issue 37
_journal_name_full 'Organic &amp; biomolecular chemistry'
_journal_page_first 8253
_journal_page_last 8257
_journal_paper_doi 10.1039/c8ob01835a
_journal_volume 16
_journal_year 2018
_chemical_formula_moiety 'C17 H19 N O4 S'
_chemical_formula_sum 'C17 H19 N O4 S'
_chemical_formula_weight 333.39
_space_group_crystal_system monoclinic
_space_group_IT_number 15
_space_group_name_Hall '-C 2yc'
_space_group_name_H-M_alt 'C 1 2/c 1'
_symmetry_space_group_name_Hall '-C 2yc'
_symmetry_space_group_name_H-M 'C 1 2/c 1'
_atom_sites_solution_hydrogens geom
_atom_sites_solution_primary dual
_audit_creation_date 2018-06-01
_audit_creation_method
;
Olex2 1.2
(compiled 2018.04.26 svn.r3504 for OlexSys, GUI svn.r5492)
;
_audit_update_record
;
2018-07-19 deposited with the CCDC.
2018-09-03 downloaded from the CCDC.
;
_cell_angle_alpha 90
_cell_angle_beta 96.818(12)
_cell_angle_gamma 90
_cell_formula_units_Z 8
_cell_length_a 15.538(5)
_cell_length_b 6.0233(19)
_cell_length_c 37.422(12)
_cell_measurement_reflns_used 2570
_cell_measurement_temperature 296(2)
_cell_measurement_theta_max 22.248
_cell_measurement_theta_min 2.640
_cell_volume 3477.6(19)
_computing_cell_refinement 'SAINT v7.68A (Bruker, 2009)'
_computing_data_reduction 'SAINT v7.68A (Bruker, 2009)'
_computing_molecular_graphics 'Olex2 (Dolomanov et al., 2009)'
_computing_publication_material 'Olex2 (Dolomanov et al., 2009)'
_computing_structure_refinement 'XL (Sheldrick, 2008)'
_computing_structure_solution 'ShelXT (Sheldrick, 2015)'
_diffrn_ambient_temperature 296
_diffrn_measured_fraction_theta_full 0.999
_diffrn_measured_fraction_theta_max 0.999
_diffrn_measurement_device_type 'Bruker APEX-II CCD'
_diffrn_measurement_method '\f and \w scans'
_diffrn_radiation_monochromator graphite
_diffrn_radiation_type MoK\a
_diffrn_radiation_wavelength 0.71073
_diffrn_reflns_av_R_equivalents 0.0424
_diffrn_reflns_av_unetI/netI 0.0419
_diffrn_reflns_Laue_measured_fraction_full 0.999
_diffrn_reflns_Laue_measured_fraction_max 0.999
_diffrn_reflns_limit_h_max 18
_diffrn_reflns_limit_h_min -11
_diffrn_reflns_limit_k_max 7
_diffrn_reflns_limit_k_min -7
_diffrn_reflns_limit_l_max 46
_diffrn_reflns_limit_l_min -46
_diffrn_reflns_number 12121
_diffrn_reflns_point_group_measured_fraction_full 0.999
_diffrn_reflns_point_group_measured_fraction_max 0.999
_diffrn_reflns_theta_full 25.242
_diffrn_reflns_theta_max 25.997
_diffrn_reflns_theta_min 2.192
_diffrn_standards_number 0
_exptl_absorpt_coefficient_mu 0.204
_exptl_absorpt_correction_T_max 0.7456
_exptl_absorpt_correction_T_min 0.6659
_exptl_absorpt_correction_type multi-scan
_exptl_absorpt_process_details
'SADABS-2008/1 (Bruker,2008) was used for absorption correction. wR2(int) was 0.0567 before and 0.0399 after correction. The Ratio of minimum to maximum transmission is 0.8931. The \l/2 correction factor is 0.0015.'
_exptl_crystal_colour colourless
_exptl_crystal_colour_primary colourless
_exptl_crystal_density_diffrn 1.274
_exptl_crystal_description block
_exptl_crystal_F_000 1408
_exptl_crystal_size_max 0.12
_exptl_crystal_size_mid 0.1
_exptl_crystal_size_min 0.05
_refine_diff_density_max 0.273
_refine_diff_density_min -0.338
_refine_diff_density_rms 0.044
_refine_ls_extinction_method none
_refine_ls_goodness_of_fit_ref 1.055
_refine_ls_hydrogen_treatment constr
_refine_ls_matrix_type full
_refine_ls_number_parameters 249
_refine_ls_number_reflns 3425
_refine_ls_number_restraints 18
_refine_ls_restrained_S_all 1.053
_refine_ls_R_factor_all 0.1189
_refine_ls_R_factor_gt 0.0710
_refine_ls_shift/su_max 0.004
_refine_ls_shift/su_mean 0.000
_refine_ls_structure_factor_coef Fsqd
_refine_ls_weighting_details 'w=1/[\s^2^(Fo^2^)+(0.0699P)^2^+4.2154P] where P=(Fo^2^+2Fc^2^)/3'
_refine_ls_weighting_scheme calc
_refine_ls_wR_factor_gt 0.1658
_refine_ls_wR_factor_ref 0.1908
_reflns_Friedel_coverage 0.000
_reflns_number_gt 1946
_reflns_number_total 3425
_reflns_threshold_expression 'I > 2\s(I)'
_cod_data_source_file c8ob01835a2.cif
_cod_data_source_block dm17469
_cod_depositor_comments 'Adding full bibliography for 7156396.cif.'
_cod_original_cell_volume 3477.7(19)
_cod_database_code 7156396
_shelx_shelxl_version_number 2014/7
_shelx_space_group_comment
;
The symmetry employed for this shelxl refinement is uniquely defined
by the following loop, which should always be used as a source of
symmetry information in preference to the above space-group names.
They are only intended as comments.
;
_shelx_estimated_absorpt_t_max 0.990
_shelx_estimated_absorpt_t_min 0.976
_olex2_refinement_description
;
1. Fixed Uiso
 At 1.2 times of:
  All C(H) groups, All C(H,H) groups
 At 1.5 times of:
  All C(H,H,H) groups
2. Uiso/Uaniso restraints and constraints
O3 \\sim C16 \\sim C16': within 2A with sigma of 0.001 and sigma for terminal
atoms of 0.002
3. Others
 Fixed Sof: O4(0.5) C15(0.5) H15A(0.5) H15B(0.5) C16(0.5) C17(0.5) H17A(0.5)
 H17B(0.5) H17C(0.5) O4'(0.5) C15'(0.5) H15C(0.5) H15D(0.5) C16'(0.5) C17'(0.5)
 H17D(0.5) H17E(0.5) H17F(0.5)
4.a Secondary CH2 refined with riding coordinates:
 C15(H15A,H15B), C15'(H15C,H15D)
4.b Aromatic/amide H refined with riding coordinates:
 C6(H6), C7(H7), C8(H8), C9(H9), C10(H10)
4.c Idealised Me refined as rotating group:
 C11(H11A,H11B,H11C), C12(H12A,H12B,H12C), C14(H14A,H14B,H14C), C17(H17A,H17B,
 H17C), C17'(H17D,H17E,H17F)
;
_olex2_submission_special_instructions 'No special instructions were received'

loop_
_space_group_symop_operation_xyz
'x, y, z'
'-x, y, -z+1/2'
'x+1/2, y+1/2, z'
'-x+1/2, y+1/2, -z+1/2'
'-x, -y, -z'
'x, -y, z-1/2'
'-x+1/2, -y+1/2, -z'
'x+1/2, -y+1/2, z-1/2'

loop_
_atom_site_label
_atom_site_type_symbol
_atom_site_fract_x
_atom_site_fract_y
_atom_site_fract_z
_atom_site_U_iso_or_equiv
_atom_site_adp_type
_atom_site_occupancy
_atom_site_site_symmetry_order
_atom_site_calc_flag
_atom_site_refinement_flags_posn
_atom_site_refinement_flags_adp
_atom_site_refinement_flags_occupancy
_atom_site_disorder_assembly
_atom_site_disorder_group
S1 S 0.28650(6) 0.3467(2) 0.36996(3) 0.0967(5) Uani 1 1 d . . . . .
O1 O 0.5609(3) -0.0484(6) 0.40573(10) 0.1363(16) Uani 1 1 d . . . . .
O2 O 0.4428(3) -0.2250(6) 0.41964(9) 0.1343(14) Uani 1 1 d . . . . .
O3 O 0.3918(2) 0.1721(7) 0.47156(8) 0.1292(14) Uani 1 1 d . U . . .
N1 N 0.51601(17) 0.2450(5) 0.33971(7) 0.0665(8) Uani 1 1 d . . . . .
C1 C 0.3383(3) 0.1353(8) 0.39513(10) 0.0978(16) Uani 1 1 d . . . . .
C2 C 0.4200(3) 0.0983(7) 0.38512(9) 0.0759(11) Uani 1 1 d . . . . .
C3 C 0.4388(2) 0.2424(6) 0.35617(8) 0.0568(8) Uani 1 1 d . . . . .
C4 C 0.37119(19) 0.3837(6) 0.34498(8) 0.0600(9) Uani 1 1 d . . . . .
C5 C 0.36208(19) 0.5482(6) 0.31534(9) 0.0595(9) Uani 1 1 d . . . . .
C6 C 0.3965(2) 0.5161(7) 0.28338(9) 0.0685(10) Uani 1 1 d . . . . .
H6 H 0.4285 0.3889 0.2801 0.082 Uiso 1 1 calc R . . . .
C7 C 0.3831(3) 0.6757(8) 0.25582(12) 0.0913(13) Uani 1 1 d . . . . .
H7 H 0.4075 0.6550 0.2345 0.110 Uiso 1 1 calc R . . . .
C8 C 0.3341(3) 0.8628(9) 0.26018(16) 0.1031(17) Uani 1 1 d . . . . .
H8 H 0.3245 0.9662 0.2417 0.124 Uiso 1 1 calc R . . . .
C9 C 0.2998(3) 0.8956(8) 0.29167(18) 0.1063(17) Uani 1 1 d . . . . .
H9 H 0.2670 1.0219 0.2947 0.128 Uiso 1 1 calc R . . . .
C10 C 0.3135(2) 0.7431(7) 0.31886(12) 0.0805(11) Uani 1 1 d . . . . .
H10 H 0.2902 0.7687 0.3403 0.097 Uiso 1 1 calc R . . . .
C11 C 0.5845(3) 0.3923(8) 0.35299(16) 0.1137(17) Uani 1 1 d . . . . .
H11A H 0.5607 0.5346 0.3579 0.170 Uiso 1 1 calc GR . . . .
H11B H 0.6239 0.4087 0.3353 0.170 Uiso 1 1 calc GR . . . .
H11C H 0.6149 0.3327 0.3747 0.170 Uiso 1 1 calc GR . . . .
C12 C 0.5453(3) 0.0421(8) 0.32365(13) 0.1054(16) Uani 1 1 d . . . . .
H12A H 0.5845 -0.0357 0.3411 0.158 Uiso 1 1 calc GR . . . .
H12B H 0.5744 0.0791 0.3032 0.158 Uiso 1 1 calc GR . . . .
H12C H 0.4963 -0.0507 0.3161 0.158 Uiso 1 1 calc GR . . . .
C13 C 0.4835(4) -0.0629(7) 0.40377(11) 0.0990(16) Uani 1 1 d . . . . .
C14 C 0.4979(5) -0.3829(9) 0.44161(15) 0.171(3) Uani 1 1 d . . . . .
H14A H 0.5313 -0.4676 0.4264 0.257 Uiso 1 1 calc GR . . . .
H14B H 0.4623 -0.4812 0.4537 0.257 Uiso 1 1 calc GR . . . .
H14C H 0.5364 -0.3033 0.4591 0.257 Uiso 1 1 calc GR . . . .
O4 O 0.2745(5) 0.0038(15) 0.48413(15) 0.127(3) Uani 0.5 1 d . . P A 1
C15 C 0.2758(6) 0.0838(17) 0.4231(3) 0.071(3) Uani 0.5 1 d . . P A 1
H15A H 0.2518 -0.0639 0.4189 0.085 Uiso 0.5 1 calc R . P A 1
H15B H 0.2283 0.1894 0.4206 0.085 Uiso 0.5 1 calc R . P A 1
C16 C 0.3250(10) 0.098(2) 0.4616(4) 0.1285(14) Uani 0.5 1 d . U P A 1
C17 C 0.3088(11) 0.015(3) 0.5226(2) 0.161(6) Uani 0.5 1 d . . P A 1
H17A H 0.3597 -0.0760 0.5270 0.241 Uiso 0.5 1 calc GR . P A 1
H17B H 0.2656 -0.0376 0.5369 0.241 Uiso 0.5 1 calc GR . P A 1
H17C H 0.3233 0.1659 0.5290 0.241 Uiso 0.5 1 calc GR . P A 1
O4' O 0.3322(4) -0.1782(12) 0.48092(14) 0.0875(17) Uani 0.5 1 d . . P A 2
C15' C 0.3047(5) -0.0326(16) 0.4232(3) 0.064(2) Uani 0.5 1 d . . P A 2
H15C H 0.2426 -0.0144 0.4230 0.077 Uiso 0.5 1 calc R . P A 2
H15D H 0.3153 -0.1834 0.4157 0.077 Uiso 0.5 1 calc R . P A 2
C16' C 0.3479(9) 0.001(2) 0.4609(4) 0.1284(14) Uani 0.5 1 d . U P A 2
C17' C 0.3715(6) -0.177(2) 0.5182(2) 0.109(4) Uani 0.5 1 d . . P A 2
H17D H 0.4331 -0.1949 0.5190 0.164 Uiso 0.5 1 calc GR . P A 2
H17E H 0.3481 -0.2963 0.5310 0.164 Uiso 0.5 1 calc GR . P A 2
H17F H 0.3593 -0.0380 0.5292 0.164 Uiso 0.5 1 calc GR . P A 2

loop_
_atom_site_aniso_label
_atom_site_aniso_U_11
_atom_site_aniso_U_22
_atom_site_aniso_U_33
_atom_site_aniso_U_23
_atom_site_aniso_U_13
_atom_site_aniso_U_12
S1 0.0547(6) 0.1645(12) 0.0717(6) -0.0222(7) 0.0111(4) -0.0220(6)
O1 0.133(3) 0.122(3) 0.136(3) 0.061(2) -0.059(2) -0.032(2)
O2 0.212(4) 0.087(2) 0.097(2) 0.0229(19) -0.010(2) -0.062(3)
O3 0.141(3) 0.172(3) 0.0702(15) -0.0017(19) -0.0025(17) -0.090(2)
N1 0.0522(15) 0.075(2) 0.0722(17) -0.0048(15) 0.0062(13) 0.0078(14)
C1 0.094(3) 0.145(4) 0.053(2) -0.008(2) 0.002(2) -0.067(3)
C2 0.092(3) 0.077(3) 0.0549(19) 0.0000(18) -0.0037(19) -0.037(2)
C3 0.0553(18) 0.061(2) 0.0521(16) -0.0045(16) 0.0001(14) -0.0103(16)
C4 0.0441(16) 0.077(2) 0.0585(18) -0.0112(17) 0.0026(14) -0.0063(16)
C5 0.0439(16) 0.064(2) 0.067(2) -0.0089(17) -0.0066(15) -0.0001(15)
C6 0.056(2) 0.080(3) 0.068(2) 0.002(2) -0.0019(17) 0.0004(17)
C7 0.073(3) 0.110(4) 0.086(3) 0.017(3) -0.010(2) -0.015(3)
C8 0.079(3) 0.087(4) 0.131(4) 0.029(3) -0.040(3) -0.009(3)
C9 0.075(3) 0.075(3) 0.156(5) -0.007(3) -0.040(3) 0.006(2)
C10 0.055(2) 0.081(3) 0.100(3) -0.022(2) -0.0140(19) 0.0084(19)
C11 0.085(3) 0.083(3) 0.183(5) -0.020(3) 0.055(3) -0.020(2)
C12 0.074(3) 0.117(4) 0.122(4) -0.050(3) 0.000(2) 0.022(2)
C13 0.147(4) 0.076(3) 0.064(2) 0.011(2) -0.027(3) -0.046(3)
C14 0.302(9) 0.091(4) 0.107(4) 0.041(3) -0.034(5) -0.059(5)
O4 0.143(6) 0.178(8) 0.060(3) 0.011(4) 0.007(4) -0.087(6)
C15 0.073(6) 0.074(7) 0.065(5) 0.010(5) 0.001(4) -0.020(5)
C16 0.141(3) 0.172(3) 0.0693(17) -0.001(2) -0.0018(18) -0.091(2)
C17 0.223(16) 0.197(14) 0.056(5) 0.008(7) -0.012(7) -0.092(12)
O4' 0.071(3) 0.122(5) 0.069(3) 0.014(3) 0.006(3) -0.035(3)
C15' 0.048(5) 0.080(7) 0.062(4) 0.001(5) 0.002(4) -0.010(4)
C16' 0.141(3) 0.172(3) 0.0692(17) -0.001(2) -0.0019(18) -0.090(2)
C17' 0.096(7) 0.159(11) 0.068(5) 0.027(6) -0.011(5) -0.034(7)

loop_
_atom_type_symbol
_atom_type_description
_atom_type_scat_dispersion_real
_atom_type_scat_dispersion_imag
_atom_type_scat_source
C C 0.0033 0.0016 'International Tables Vol C Tables 4.2.6.8 and 6.1.1.4'
H H 0.0000 0.0000 'International Tables Vol C Tables 4.2.6.8 and 6.1.1.4'
N N 0.0061 0.0033 'International Tables Vol C Tables 4.2.6.8 and 6.1.1.4'
O O 0.0106 0.0060 'International Tables Vol C Tables 4.2.6.8 and 6.1.1.4'
S S 0.1246 0.1234 'International Tables Vol C Tables 4.2.6.8 and 6.1.1.4'

loop_
_geom_angle_atom_site_label_1
_geom_angle_atom_site_label_2
_geom_angle_atom_site_label_3
_geom_angle
C4 S1 C1 93.16(19)
C13 O2 C14 116.5(5)
C3 N1 C11 119.4(3)
C3 N1 C12 119.5(3)
C11 N1 C12 114.1(3)
C2 C1 S1 110.8(3)
C2 C1 C15 145.4(5)
C2 C1 C15' 117.3(5)
C15 C1 S1 103.2(5)
C15' C1 S1 131.5(4)
C1 C2 C3 112.3(4)
C1 C2 C13 123.6(4)
C3 C2 C13 124.0(4)
N1 C3 C2 126.2(3)
C4 C3 N1 121.1(3)
C4 C3 C2 112.7(3)
C3 C4 S1 111.1(3)
C3 C4 C5 130.0(3)
C5 C4 S1 118.9(2)
C6 C5 C4 122.8(3)
C6 C5 C10 117.7(4)
C10 C5 C4 119.5(3)
C5 C6 H6 120.0
C5 C6 C7 120.0(4)
C7 C6 H6 120.0
C6 C7 H7 119.8
C8 C7 C6 120.4(5)
C8 C7 H7 119.8
C7 C8 H8 120.1
C9 C8 C7 119.9(5)
C9 C8 H8 120.1
C8 C9 H9 119.9
C8 C9 C10 120.2(5)
C10 C9 H9 119.9
C5 C10 H10 119.1
C9 C10 C5 121.8(4)
C9 C10 H10 119.1
N1 C11 H11A 109.5
N1 C11 H11B 109.5
N1 C11 H11C 109.5
H11A C11 H11B 109.5
H11A C11 H11C 109.5
H11B C11 H11C 109.5
N1 C12 H12A 109.5
N1 C12 H12B 109.5
N1 C12 H12C 109.5
H12A C12 H12B 109.5
H12A C12 H12C 109.5
H12B C12 H12C 109.5
O1 C13 O2 123.3(5)
O1 C13 C2 125.6(4)
O2 C13 C2 111.1(5)
O2 C14 H14A 109.5
O2 C14 H14B 109.5
O2 C14 H14C 109.5
H14A C14 H14B 109.5
H14A C14 H14C 109.5
H14B C14 H14C 109.5
C16 O4 C17 115.1(9)
C1 C15 H15A 109.7
C1 C15 H15B 109.7
C1 C15 C16 109.8(8)
H15A C15 H15B 108.2
C16 C15 H15A 109.7
C16 C15 H15B 109.7
O3 C16 O4 122.1(11)
O3 C16 C15 130.4(12)
O4 C16 C15 107.5(10)
O4 C17 H17A 109.5
O4 C17 H17B 109.5
O4 C17 H17C 109.5
H17A C17 H17B 109.5
H17A C17 H17C 109.5
H17B C17 H17C 109.5
C16' O4' C17' 116.2(8)
C1 C15' H15C 109.0
C1 C15' H15D 109.0
H15C C15' H15D 107.8
C16' C15' C1 112.9(8)
C16' C15' H15C 109.0
C16' C15' H15D 109.0
O3 C16' O4' 126.8(10)
O3 C16' C15' 124.5(11)
O4' C16' C15' 108.7(9)
O4' C17' H17D 109.5
O4' C17' H17E 109.5
O4' C17' H17F 109.5
H17D C17' H17E 109.5
H17D C17' H17F 109.5
H17E C17' H17F 109.5

loop_
_geom_bond_atom_site_label_1
_geom_bond_atom_site_label_2
_geom_bond_distance
S1 C1 1.725(5)
S1 C4 1.717(3)
O1 C13 1.199(6)
O2 C13 1.340(5)
O2 C14 1.465(7)
O3 C16 1.151(13)
O3 C16' 1.272(12)
N1 C3 1.413(4)
N1 C11 1.428(5)
N1 C12 1.459(5)
C1 C2 1.385(6)
C1 C15 1.540(11)
C1 C15' 1.590(10)
C2 C3 1.445(5)
C2 C13 1.496(6)
C3 C4 1.378(4)
C4 C5 1.481(5)
C5 C6 1.381(5)
C5 C10 1.410(5)
C6 H6 0.9300
C6 C7 1.407(5)
C7 H7 0.9300
C7 C8 1.381(7)
C8 H8 0.9300
C8 C9 1.365(7)
C9 H9 0.9300
C9 C10 1.369(7)
C10 H10 0.9300
C11 H11A 0.9600
C11 H11B 0.9600
C11 H11C 0.9600
C12 H12A 0.9600
C12 H12B 0.9600
C12 H12C 0.9600
C14 H14A 0.9600
C14 H14B 0.9600
C14 H14C 0.9600
O4 C16 1.344(15)
O4 C17 1.478(10)
C15 H15A 0.9700
C15 H15B 0.9700
C15 C16 1.552(16)
C17 H17A 0.9600
C17 H17B 0.9600
C17 H17C 0.9600
O4' C16' 1.353(15)
O4' C17' 1.456(9)
C15' H15C 0.9700
C15' H15D 0.9700
C15' C16' 1.504(15)
C17' H17D 0.9600
C17' H17E 0.9600
C17' H17F 0.9600
